data_7010923
loop_
_publ_author_name
'Wadepohl, Hubert'
'Merkel, R\"udiger'
'Pritzkow, Hans'
'Rihm, Sven'

_publ_section_title
;
 Tetranuclear rhodium clusters with facial cyclooctatetraene ligands
;
_journal_issue 24
_journal_name_full 'Journal of the Chemical Society, Dalton Transactions'
_journal_page_first 3617
_journal_page_last 3626
_journal_paper_doi 10.1039/b105485f
_journal_year 2001
_chemical_formula_moiety 'C16 H8 O8 Rh4'
_chemical_formula_sum 'C16 H8 O8 Rh4'
_chemical_formula_weight 739.86
_chemical_name_systematic ?
_space_group_IT_number 14
_symmetry_cell_setting monoclinic
_symmetry_space_group_name_Hall '-P 2yn'
_symmetry_space_group_name_H-M 'P 1 21/n 1'
_atom_sites_solution_hydrogens difmap
_atom_sites_solution_primary direct
_atom_sites_solution_secondary difmap
_audit_creation_method SHELXL-97
_cell_angle_alpha 90.00
_cell_angle_beta 102.79(4)
_cell_angle_gamma 90.00
_cell_formula_units_Z 16
_cell_length_a 22.209(11)
_cell_length_b 13.520(7)
_cell_length_c 25.495(13)
_cell_measurement_reflns_used 24
_cell_measurement_temperature 203(2)
_cell_measurement_theta_max 16.0
_cell_measurement_theta_min 14.5
_cell_volume 7465(7)
_computing_cell_refinement 'DIF4     Stoe'
_computing_data_collection 'DIF4     Stoe'
_computing_data_reduction 'REDU4    Stoe'
_computing_molecular_graphics 'ORTEP     (C.K.Johnson, 1965)'
_computing_publication_material 'SHELXL97  (G.Sheldrixk, 1997)'
_computing_structure_refinement 'SHELXL-97 (Sheldrick, 1997)'
_computing_structure_solution 'SHELXS-97 (Sheldrick, 1990)'
_diffrn_ambient_temperature 203(2)
_diffrn_measured_fraction_theta_full 0.999
_diffrn_measured_fraction_theta_max 0.999
_diffrn_measurement_device_type 'Siemens-Stoe AED2'
_diffrn_measurement_method omega-scans
_diffrn_radiation_monochromator graphite
_diffrn_radiation_source 'fine-focus sealed tube'
_diffrn_radiation_type MoK\a
_diffrn_radiation_wavelength 0.71073
_diffrn_reflns_av_R_equivalents 0.0000
_diffrn_reflns_av_sigmaI/netI 0.0212
_diffrn_reflns_limit_h_max 25
_diffrn_reflns_limit_h_min -26
_diffrn_reflns_limit_k_max 16
_diffrn_reflns_limit_k_min 0
_diffrn_reflns_limit_l_max 30
_diffrn_reflns_limit_l_min 0
_diffrn_reflns_number 13126
_diffrn_reflns_theta_full 25.00
_diffrn_reflns_theta_max 25.00
_diffrn_reflns_theta_min 1.64
_diffrn_standards_decay_% 1
_diffrn_standards_interval_time 120
_diffrn_standards_number 3
_exptl_absorpt_coefficient_mu 3.517
_exptl_absorpt_correction_T_max 0.582
_exptl_absorpt_correction_T_min 0.181
_exptl_absorpt_correction_type numerical
_exptl_crystal_colour black
_exptl_crystal_density_diffrn 2.633
_exptl_crystal_density_method 'not measured'
_exptl_crystal_description plate
_exptl_crystal_F_000 5568
_exptl_crystal_size_max 0.82
_exptl_crystal_size_mid 0.45
_exptl_crystal_size_min 0.15
_refine_diff_density_max 0.665
_refine_diff_density_min -1.256
_refine_diff_density_rms 0.158
_refine_ls_extinction_method none
_refine_ls_goodness_of_fit_ref 1.091
_refine_ls_hydrogen_treatment refall
_refine_ls_matrix_type full
_refine_ls_number_parameters 1134
_refine_ls_number_reflns 13126
_refine_ls_number_restraints 0
_refine_ls_restrained_S_all 1.091
_refine_ls_R_factor_all 0.0440
_refine_ls_R_factor_gt 0.0324
_refine_ls_shift/su_max 0.014
_refine_ls_shift/su_mean 0.000
_refine_ls_structure_factor_coef Fsqd
_refine_ls_weighting_details 'calc w=1/[\s^2^(Fo^2^)+(0.0401P)^2^+20.1892P] where P=(Fo^2^+2Fc^2^)/3'
_refine_ls_weighting_scheme calc
_refine_ls_wR_factor_gt 0.0785
_refine_ls_wR_factor_ref 0.0831
_reflns_number_gt 11108
_reflns_number_total 13126
_reflns_threshold_expression >2sigma(I)
_cod_data_source_file b105485f.txt
_cod_data_source_block rued17
_cod_original_sg_symbol_H-M 'P 2(1)/n'
_cod_database_code 7010923

loop_
_symmetry_equiv_pos_as_xyz
'x, y, z'
'x+1/2, -y+1/2, z+1/2'
'-x, -y, -z'
'-x-1/2, y-1/2, -z-1/2'

loop_
_atom_site_label
_atom_site_type_symbol
_atom_site_fract_x
_atom_site_fract_y
_atom_site_fract_z
_atom_site_U_iso_or_equiv
_atom_site_adp_type
_atom_site_occupancy
_atom_site_symmetry_multiplicity
_atom_site_calc_flag
_atom_site_refinement_flags
_atom_site_disorder_assembly
_atom_site_disorder_group
Rh1 Rh 0.58711(2) 0.78787(3) 0.500096(18) 0.02987(11) Uani 1 1 d . . .
Rh2 Rh 0.63957(2) 0.74459(3) 0.411609(18) 0.02678(10) Uani 1 1 d . . .
Rh3 Rh 0.52038(2) 0.69553(3) 0.415490(19) 0.02774(11) Uani 1 1 d . . .
Rh4 Rh 0.54942(2) 0.88718(3) 0.401040(18) 0.02690(10) Uani 1 1 d . . .
Rh5 Rh 0.32522(2) 0.21140(3) 0.233305(19) 0.03090(11) Uani 1 1 d . . .
Rh6 Rh 0.35290(2) 0.17791(3) 0.138793(19) 0.02929(11) Uani 1 1 d . . .
Rh7 Rh 0.23209(2) 0.14131(3) 0.14135(2) 0.03070(11) Uani 1 1 d . . .
Rh8 Rh 0.27598(2) 0.33109(3) 0.148437(19) 0.02834(11) Uani 1 1 d . . .
Rh9 Rh 0.43106(2) 0.71192(4) 0.01412(2) 0.03830(12) Uani 1 1 d . . .
Rh10 Rh 0.49801(2) 0.79652(3) 0.10170(2) 0.03150(11) Uani 1 1 d . . .
Rh11 Rh 0.37863(2) 0.75769(3) 0.105972(19) 0.02988(11) Uani 1 1 d . . .
Rh12 Rh 0.46086(2) 0.60543(3) 0.107973(19) 0.03032(11) Uani 1 1 d . . .
Rh13 Rh 0.66228(2) 0.25407(3) 0.248342(18) 0.02994(11) Uani 1 1 d . . .
Rh14 Rh 0.62975(2) 0.30779(3) 0.337863(19) 0.02964(11) Uani 1 1 d . . .
Rh15 Rh 0.74862(2) 0.35129(3) 0.332603(19) 0.03140(11) Uani 1 1 d . . .
Rh16 Rh 0.71357(2) 0.15846(3) 0.344259(19) 0.02844(11) Uani 1 1 d . . .
O1 O 0.7763(2) 0.7041(6) 0.4512(2) 0.084(2) Uani 1 1 d . . .
O2 O 0.4440(2) 0.5448(4) 0.4583(3) 0.0747(19) Uani 1 1 d . . .
O3 O 0.5189(2) 1.1046(3) 0.4116(2) 0.0504(12) Uani 1 1 d . . .
O4 O 0.6327(2) 0.5756(3) 0.48525(18) 0.0418(11) Uani 1 1 d . . .
O5 O 0.45019(19) 0.8561(3) 0.46281(18) 0.0429(11) Uani 1 1 d . . .
O6 O 0.6760(2) 0.9427(3) 0.45977(19) 0.0465(12) Uani 1 1 d . . .
O7 O 0.6598(5) 0.9195(7) 0.5882(3) 0.143(4) Uani 1 1 d . . .
O8 O 0.5333(4) 0.6762(5) 0.5804(3) 0.096(2) Uani 1 1 d . . .
O11 O 0.4831(2) 0.0950(4) 0.1638(2) 0.0622(15) Uani 1 1 d . . .
O12 O 0.1376(3) 0.0075(5) 0.1745(3) 0.085(2) Uani 1 1 d . . .
O13 O 0.2605(3) 0.5347(4) 0.1934(3) 0.0694(16) Uani 1 1 d . . .
O14 O 0.3230(2) -0.0108(3) 0.1948(2) 0.0508(12) Uani 1 1 d . . .
O15 O 0.1826(2) 0.2804(4) 0.21152(19) 0.0495(12) Uani 1 1 d . . .
O16 O 0.4131(2) 0.3612(3) 0.19775(18) 0.0423(11) Uani 1 1 d . . .
O17 O 0.4282(4) 0.0988(7) 0.3033(3) 0.143(4) Uani 1 1 d . . .
O18 O 0.2904(4) 0.3042(7) 0.3298(3) 0.121(3) Uani 1 1 d . . .
O21 O 0.5739(3) 0.9588(4) 0.0670(3) 0.088(2) Uani 1 1 d . . .
O22 O 0.2456(2) 0.8241(5) 0.0696(2) 0.0716(17) Uani 1 1 d . . .
O23 O 0.4700(2) 0.3910(3) 0.0761(2) 0.0509(12) Uani 1 1 d . . .
O24 O 0.3959(2) 0.9308(3) 0.03768(19) 0.0501(12) Uani 1 1 d . . .
O25 O 0.3302(2) 0.5729(4) 0.0494(2) 0.0569(13) Uani 1 1 d . . .
O26 O 0.5646(2) 0.6382(4) 0.0495(2) 0.0488(12) Uani 1 1 d . . .
O27 O 0.4782(6) 0.8360(6) -0.0644(4) 0.190(6) Uani 1 1 d . . .
O28 O 0.3637(4) 0.5770(8) -0.0744(3) 0.134(4) Uani 1 1 d . . .
O31 O 0.4958(2) 0.3712(5) 0.3094(2) 0.0664(16) Uani 1 1 d . . .
O32 O 0.8444(2) 0.4694(4) 0.2909(2) 0.0617(15) Uani 1 1 d . . .
O33 O 0.7503(2) -0.0538(3) 0.3283(2) 0.0586(14) Uani 1 1 d . . .
O34 O 0.6518(2) 0.4822(3) 0.26570(19) 0.0479(12) Uani 1 1 d . . .
O35 O 0.8053(2) 0.1950(3) 0.27729(19) 0.0454(11) Uani 1 1 d . . .
O36 O 0.5807(2) 0.1057(3) 0.29315(18) 0.0413(11) Uani 1 1 d . . .
O37 O 0.5434(3) 0.3166(6) 0.1752(3) 0.097(2) Uani 1 1 d . . .
O38 O 0.7098(3) 0.1598(6) 0.1573(2) 0.093(2) Uani 1 1 d . . .
C1 C 0.6279(3) 0.7904(5) 0.3237(2) 0.0327(13) Uani 1 1 d . . .
C2 C 0.6209(3) 0.6861(5) 0.3273(2) 0.0338(14) Uani 1 1 d . . .
C3 C 0.5723(3) 0.6249(4) 0.3344(2) 0.0331(13) Uani 1 1 d . . .
C4 C 0.5092(3) 0.6363(5) 0.3333(3) 0.0356(15) Uani 1 1 d . . .
C5 C 0.4690(3) 0.7199(5) 0.3299(2) 0.0374(14) Uani 1 1 d . . .
C6 C 0.4758(3) 0.8221(5) 0.3215(2) 0.0375(15) Uani 1 1 d . . .
C7 C 0.5236(3) 0.8835(5) 0.3129(2) 0.0367(14) Uani 1 1 d . . .
C8 C 0.5880(3) 0.8724(4) 0.3195(2) 0.0333(13) Uani 1 1 d . . .
C9 C 0.7263(3) 0.7196(5) 0.4333(3) 0.0434(16) Uani 1 1 d . . .
C10 C 0.4717(3) 0.5999(4) 0.4411(3) 0.0387(15) Uani 1 1 d . . .
C11 C 0.5304(3) 1.0248(4) 0.4067(2) 0.0309(13) Uani 1 1 d . . .
C12 C 0.6169(3) 0.6519(4) 0.4666(3) 0.0363(14) Uani 1 1 d . . .
C13 C 0.4952(3) 0.8309(5) 0.4504(2) 0.0356(14) Uani 1 1 d . . .
C14 C 0.6380(3) 0.8835(4) 0.4460(2) 0.0335(14) Uani 1 1 d . . .
C15 C 0.6334(5) 0.8708(7) 0.5546(3) 0.073(3) Uani 1 1 d . . .
C16 C 0.5540(4) 0.7188(5) 0.5498(3) 0.0500(18) Uani 1 1 d . . .
C21 C 0.3424(3) 0.2365(5) 0.0554(2) 0.0389(15) Uani 1 1 d . . .
C22 C 0.3202(3) 0.1375(5) 0.0526(3) 0.0446(17) Uani 1 1 d . . .
C23 C 0.2623(4) 0.0948(5) 0.0528(3) 0.0467(18) Uani 1 1 d . . .
C24 C 0.2025(3) 0.1304(5) 0.0524(3) 0.0411(16) Uani 1 1 d . . .
C25 C 0.1790(3) 0.2221(5) 0.0636(3) 0.0402(15) Uani 1 1 d . . .
C26 C 0.2019(3) 0.3207(5) 0.0684(2) 0.0353(14) Uani 1 1 d . . .
C27 C 0.2576(3) 0.3658(5) 0.0620(2) 0.0338(14) Uani 1 1 d . . .
C28 C 0.3166(3) 0.3295(5) 0.0605(3) 0.0368(14) Uani 1 1 d . . .
C29 C 0.4346(3) 0.1266(5) 0.1520(3) 0.0398(15) Uani 1 1 d . . .
C30 C 0.1716(3) 0.0551(5) 0.1600(3) 0.0484(18) Uani 1 1 d . . .
C31 C 0.2657(3) 0.4613(5) 0.1746(3) 0.0414(16) Uani 1 1 d . . .
C32 C 0.3087(3) 0.0705(4) 0.1806(3) 0.0406(15) Uani 1 1 d . . .
C33 C 0.2219(3) 0.2554(5) 0.1906(3) 0.0394(15) Uani 1 1 d . . .
C34 C 0.3701(3) 0.3087(4) 0.1883(3) 0.0366(14) Uani 1 1 d . . .
C35 C 0.3885(4) 0.1413(7) 0.2772(3) 0.073(3) Uani 1 1 d . . .
C36 C 0.3021(4) 0.2686(6) 0.2936(3) 0.059(2) Uani 1 1 d . . .
C41 C 0.5473(3) 0.7670(5) 0.1874(3) 0.0384(15) Uani 1 1 d . . .
C42 C 0.5040(3) 0.8464(5) 0.1849(3) 0.0374(15) Uani 1 1 d . . .
C43 C 0.4407(3) 0.8524(5) 0.1867(2) 0.0333(13) Uani 1 1 d . . .
C44 C 0.3947(3) 0.7863(5) 0.1938(2) 0.0359(14) Uani 1 1 d . . .
C45 C 0.3895(3) 0.6827(5) 0.1909(3) 0.0383(15) Uani 1 1 d . . .
C46 C 0.4306(4) 0.6023(5) 0.1909(3) 0.0438(17) Uani 1 1 d . . .
C47 C 0.4962(3) 0.5957(5) 0.1961(3) 0.0427(16) Uani 1 1 d . . .
C48 C 0.5417(3) 0.6628(5) 0.1906(3) 0.0433(16) Uani 1 1 d . . .
C49 C 0.5476(3) 0.8962(5) 0.0813(3) 0.0500(18) Uani 1 1 d . . .
C50 C 0.2947(3) 0.7981(5) 0.0868(3) 0.0462(17) Uani 1 1 d . . .
C51 C 0.4680(3) 0.4690(5) 0.0907(2) 0.0351(14) Uani 1 1 d . . .
C52 C 0.4097(3) 0.8529(5) 0.0571(3) 0.0409(16) Uani 1 1 d . . .
C53 C 0.3708(3) 0.6268(5) 0.0660(3) 0.0408(15) Uani 1 1 d . . .
C54 C 0.5194(3) 0.6640(5) 0.0603(3) 0.0409(15) Uani 1 1 d . . .
C55 C 0.4586(6) 0.7896(7) -0.0353(4) 0.099(4) Uani 1 1 d . . .
C56 C 0.3886(4) 0.6276(8) -0.0404(3) 0.082(3) Uani 1 1 d . . .
C61 C 0.6404(3) 0.2758(5) 0.4247(2) 0.0403(16) Uani 1 1 d . . .
C62 C 0.6571(3) 0.3760(5) 0.4181(3) 0.0446(16) Uani 1 1 d . . .
C63 C 0.7139(4) 0.4225(5) 0.4150(3) 0.0439(17) Uani 1 1 d . . .
C64 C 0.7748(4) 0.3912(5) 0.4192(3) 0.0456(17) Uani 1 1 d . . .
C65 C 0.8036(3) 0.2978(5) 0.4169(3) 0.0415(16) Uani 1 1 d . . .
C66 C 0.7859(3) 0.1992(5) 0.4223(3) 0.0396(15) Uani 1 1 d . . .
C67 C 0.7323(3) 0.1527(5) 0.4328(2) 0.0366(14) Uani 1 1 d . . .
C68 C 0.6716(3) 0.1846(5) 0.4296(3) 0.0378(14) Uani 1 1 d . . .
C69 C 0.5459(3) 0.3473(5) 0.3216(3) 0.0433(16) Uani 1 1 d . . .
C70 C 0.8095(3) 0.4289(5) 0.3084(3) 0.0442(16) Uani 1 1 d . . .
C71 C 0.7366(3) 0.0237(5) 0.3353(3) 0.0367(14) Uani 1 1 d . . .
C72 C 0.6696(3) 0.4065(4) 0.2850(3) 0.0375(14) Uani 1 1 d . . .
C73 C 0.7638(3) 0.2219(5) 0.2949(3) 0.0373(14) Uani 1 1 d . . .
C74 C 0.6211(3) 0.1607(4) 0.3008(2) 0.0319(13) Uani 1 1 d . . .
C75 C 0.5886(4) 0.2931(6) 0.2025(3) 0.0548(19) Uani 1 1 d . . .
C76 C 0.6925(3) 0.1967(6) 0.1916(3) 0.0542(19) Uani 1 1 d . . .
H1 H 0.659(3) 0.808(5) 0.315(3) 0.038(19) Uiso 1 1 d . . .
H2 H 0.652(3) 0.651(5) 0.323(3) 0.035(17) Uiso 1 1 d . . .
H3 H 0.583(2) 0.555(4) 0.339(2) 0.015(13) Uiso 1 1 d . . .
H4 H 0.494(3) 0.587(5) 0.330(2) 0.026(17) Uiso 1 1 d . . .
H5 H 0.425(3) 0.701(4) 0.328(2) 0.023(14) Uiso 1 1 d . . .
H6 H 0.440(3) 0.854(4) 0.318(2) 0.031(16) Uiso 1 1 d . . .
H7 H 0.512(3) 0.946(5) 0.300(3) 0.039(18) Uiso 1 1 d . . .
H8 H 0.608(2) 0.934(4) 0.311(2) 0.016(13) Uiso 1 1 d . . .
H21 H 0.3839 0.2450 0.0491 0.08(3) Uiso 1 1 d . . .
H22 H 0.343(3) 0.092(4) 0.045(2) 0.029(16) Uiso 1 1 d . . .
H23 H 0.264(3) 0.023(4) 0.052(2) 0.030(15) Uiso 1 1 d . . .
H24 H 0.173(3) 0.084(4) 0.047(2) 0.023(15) Uiso 1 1 d . . .
H25 H 0.136(3) 0.220(5) 0.063(3) 0.043(19) Uiso 1 1 d . . .
H26 H 0.173(3) 0.365(5) 0.070(2) 0.032(17) Uiso 1 1 d . . .
H27 H 0.258(3) 0.432(5) 0.054(3) 0.05(2) Uiso 1 1 d . . .
H28 H 0.344(3) 0.386(4) 0.057(2) 0.034(16) Uiso 1 1 d . . .
H41 H 0.596(3) 0.782(5) 0.194(3) 0.06(2) Uiso 1 1 d . . .
H42 H 0.526(3) 0.899(5) 0.191(3) 0.05(2) Uiso 1 1 d . . .
H43 H 0.430(3) 0.917(5) 0.190(3) 0.044(19) Uiso 1 1 d . . .
H44 H 0.354(4) 0.823(6) 0.201(3) 0.07(2) Uiso 1 1 d . . .
H45 H 0.352(3) 0.663(5) 0.191(3) 0.036(18) Uiso 1 1 d . . .
H46 H 0.411(2) 0.534(4) 0.1910(19) 0.010(12) Uiso 1 1 d . . .
H47 H 0.512(3) 0.531(5) 0.201(3) 0.05(2) Uiso 1 1 d . . .
H48 H 0.582(3) 0.628(4) 0.194(2) 0.037(17) Uiso 1 1 d . . .
H61 H 0.606(3) 0.277(5) 0.433(3) 0.05(2) Uiso 1 1 d . . .
H62 H 0.625(3) 0.421(4) 0.424(2) 0.022(14) Uiso 1 1 d . . .
H63 H 0.709(3) 0.491(5) 0.413(3) 0.05(2) Uiso 1 1 d . . .
H64 H 0.803(3) 0.433(5) 0.421(3) 0.033(17) Uiso 1 1 d . . .
H65 H 0.845(3) 0.301(4) 0.423(2) 0.022(14) Uiso 1 1 d . . .
H66 H 0.818(3) 0.155(4) 0.421(2) 0.027(16) Uiso 1 1 d . . .
H67 H 0.736(3) 0.091(4) 0.447(2) 0.028(16) Uiso 1 1 d . . .
H68 H 0.648(3) 0.127(4) 0.440(2) 0.031(16) Uiso 1 1 d . . .

loop_
_atom_site_aniso_label
_atom_site_aniso_U_11
_atom_site_aniso_U_22
_atom_site_aniso_U_33
_atom_site_aniso_U_23
_atom_site_aniso_U_13
_atom_site_aniso_U_12
Rh1 0.0319(2) 0.0357(2) 0.0219(2) -0.00037(19) 0.00572(19) -0.00192(19)
Rh2 0.0247(2) 0.0306(2) 0.0261(2) 0.00074(18) 0.00779(18) -0.00097(17)
Rh3 0.0284(2) 0.0272(2) 0.0282(2) -0.00179(18) 0.00738(19) -0.00559(18)
Rh4 0.0316(2) 0.0247(2) 0.0235(2) 0.00051(17) 0.00416(19) -0.00018(17)
Rh5 0.0322(2) 0.0348(2) 0.0259(2) 0.00406(19) 0.0069(2) 0.00274(19)
Rh6 0.0290(2) 0.0299(2) 0.0307(3) 0.00108(19) 0.0104(2) 0.00528(18)
Rh7 0.0289(2) 0.0296(2) 0.0342(3) 0.00019(19) 0.0082(2) -0.00010(18)
Rh8 0.0289(2) 0.0274(2) 0.0276(2) -0.00219(18) 0.00389(19) 0.00491(18)
Rh9 0.0437(3) 0.0488(3) 0.0229(3) 0.0039(2) 0.0085(2) 0.0164(2)
Rh10 0.0322(2) 0.0307(2) 0.0337(3) 0.00276(19) 0.0119(2) 0.00211(19)
Rh11 0.0295(2) 0.0328(2) 0.0286(3) 0.00354(19) 0.0090(2) 0.00497(19)
Rh12 0.0373(3) 0.0273(2) 0.0261(2) 0.00236(18) 0.0063(2) 0.00478(19)
Rh13 0.0356(2) 0.0315(2) 0.0235(2) 0.00307(18) 0.0082(2) -0.00001(19)
Rh14 0.0336(2) 0.0291(2) 0.0277(3) -0.00050(18) 0.0097(2) 0.00230(18)
Rh15 0.0362(3) 0.0286(2) 0.0310(3) -0.00001(19) 0.0109(2) -0.00540(19)
Rh16 0.0306(2) 0.0260(2) 0.0274(2) 0.00210(18) 0.00362(19) 0.00060(18)
O1 0.031(3) 0.164(7) 0.053(4) -0.014(4) 0.002(3) 0.018(3)
O2 0.048(3) 0.067(4) 0.114(5) 0.042(4) 0.028(3) -0.008(3)
O3 0.060(3) 0.034(3) 0.056(3) -0.002(2) 0.009(3) 0.012(2)
O4 0.051(3) 0.032(2) 0.046(3) 0.007(2) 0.018(2) 0.009(2)
O5 0.032(2) 0.055(3) 0.044(3) -0.002(2) 0.013(2) 0.005(2)
O6 0.045(3) 0.037(2) 0.053(3) 0.000(2) 0.001(2) -0.018(2)
O7 0.198(9) 0.168(8) 0.052(4) -0.040(5) 0.006(5) -0.118(7)
O8 0.168(7) 0.065(4) 0.082(5) 0.016(3) 0.081(5) 0.003(4)
O11 0.038(3) 0.062(3) 0.091(4) 0.022(3) 0.023(3) 0.020(2)
O12 0.056(4) 0.085(4) 0.118(6) 0.034(4) 0.025(4) -0.019(3)
O13 0.073(4) 0.043(3) 0.092(5) -0.024(3) 0.018(3) 0.006(3)
O14 0.049(3) 0.034(3) 0.070(4) 0.009(2) 0.015(3) 0.006(2)
O15 0.038(2) 0.068(3) 0.046(3) -0.010(2) 0.016(2) 0.008(2)
O16 0.036(2) 0.043(3) 0.044(3) 0.000(2) 0.001(2) -0.009(2)
O17 0.155(8) 0.175(8) 0.072(5) -0.003(5) -0.034(5) 0.111(7)
O18 0.137(7) 0.173(8) 0.064(5) -0.032(5) 0.045(5) 0.029(6)
O21 0.069(4) 0.056(4) 0.153(7) 0.040(4) 0.056(4) 0.009(3)
O22 0.040(3) 0.122(5) 0.052(3) 0.023(3) 0.011(3) 0.022(3)
O23 0.060(3) 0.039(3) 0.053(3) -0.008(2) 0.011(3) 0.013(2)
O24 0.067(3) 0.040(3) 0.049(3) 0.016(2) 0.026(3) 0.022(2)
O25 0.051(3) 0.048(3) 0.064(4) -0.002(3) -0.006(3) -0.008(2)
O26 0.039(3) 0.061(3) 0.050(3) 0.001(2) 0.019(2) 0.015(2)
O27 0.417(18) 0.074(5) 0.150(8) 0.049(5) 0.216(11) 0.060(8)
O28 0.111(6) 0.204(10) 0.068(5) -0.078(6) -0.021(4) 0.010(6)
O31 0.041(3) 0.101(5) 0.055(4) -0.001(3) 0.007(3) 0.019(3)
O32 0.054(3) 0.064(3) 0.073(4) 0.015(3) 0.027(3) -0.015(3)
O33 0.058(3) 0.033(3) 0.080(4) -0.007(2) 0.005(3) 0.006(2)
O34 0.064(3) 0.032(2) 0.052(3) 0.007(2) 0.021(3) 0.010(2)
O35 0.038(2) 0.052(3) 0.051(3) -0.006(2) 0.020(2) 0.003(2)
O36 0.039(2) 0.036(2) 0.048(3) 0.004(2) 0.006(2) -0.008(2)
O37 0.079(5) 0.128(6) 0.065(4) 0.006(4) -0.019(4) 0.037(4)
O38 0.091(5) 0.149(7) 0.048(4) -0.023(4) 0.035(4) 0.010(4)
C1 0.036(3) 0.042(3) 0.022(3) 0.002(3) 0.009(3) -0.010(3)
C2 0.034(3) 0.042(4) 0.024(3) -0.006(3) 0.005(3) 0.005(3)
C3 0.044(4) 0.026(3) 0.026(3) -0.004(2) 0.003(3) -0.001(3)
C4 0.046(4) 0.030(3) 0.031(4) -0.009(3) 0.011(3) -0.012(3)
C5 0.031(3) 0.051(4) 0.028(3) -0.008(3) 0.001(3) -0.010(3)
C6 0.031(3) 0.053(4) 0.025(3) 0.000(3) -0.002(3) 0.009(3)
C7 0.048(4) 0.035(3) 0.025(3) 0.004(3) 0.005(3) 0.009(3)
C8 0.049(4) 0.032(3) 0.022(3) 0.003(2) 0.014(3) -0.003(3)
C9 0.038(4) 0.059(4) 0.034(4) -0.003(3) 0.012(3) 0.002(3)
C10 0.029(3) 0.032(3) 0.052(4) 0.008(3) 0.002(3) -0.003(3)
C11 0.043(3) 0.033(3) 0.015(3) -0.001(2) 0.004(3) 0.003(3)
C12 0.046(4) 0.031(3) 0.040(4) -0.002(3) 0.026(3) 0.003(3)
C13 0.036(3) 0.046(4) 0.026(3) 0.001(3) 0.009(3) 0.004(3)
C14 0.037(3) 0.031(3) 0.028(3) 0.005(2) -0.002(3) -0.006(3)
C15 0.091(7) 0.085(6) 0.043(5) -0.007(4) 0.017(5) -0.037(5)
C16 0.076(5) 0.039(4) 0.043(4) -0.001(3) 0.032(4) 0.006(3)
C21 0.047(4) 0.050(4) 0.024(3) 0.006(3) 0.017(3) 0.009(3)
C22 0.054(4) 0.047(4) 0.032(4) -0.004(3) 0.008(3) 0.022(4)
C23 0.080(6) 0.032(4) 0.027(4) -0.003(3) 0.011(3) 0.011(3)
C24 0.054(4) 0.043(4) 0.025(3) -0.007(3) 0.007(3) -0.013(3)
C25 0.038(4) 0.046(4) 0.031(4) 0.004(3) -0.005(3) -0.005(3)
C26 0.033(3) 0.041(3) 0.029(3) 0.004(3) 0.000(3) 0.009(3)
C27 0.041(4) 0.032(3) 0.028(3) 0.004(3) 0.006(3) 0.000(3)
C28 0.040(3) 0.037(3) 0.035(4) 0.009(3) 0.013(3) -0.004(3)
C29 0.041(4) 0.037(3) 0.044(4) 0.006(3) 0.015(3) 0.002(3)
C30 0.036(4) 0.046(4) 0.062(5) 0.011(3) 0.008(3) -0.007(3)
C31 0.039(4) 0.034(4) 0.050(4) -0.005(3) 0.008(3) 0.005(3)
C32 0.035(3) 0.030(3) 0.057(4) 0.003(3) 0.012(3) 0.001(3)
C33 0.028(3) 0.054(4) 0.035(4) 0.000(3) 0.006(3) 0.011(3)
C34 0.032(3) 0.036(3) 0.042(4) 0.002(3) 0.008(3) 0.004(3)
C35 0.073(6) 0.094(7) 0.044(5) 0.000(4) -0.007(4) 0.042(5)
C36 0.058(5) 0.082(6) 0.038(4) -0.002(4) 0.014(4) 0.011(4)
C41 0.031(3) 0.052(4) 0.027(3) -0.003(3) -0.003(3) 0.002(3)
C42 0.040(4) 0.034(3) 0.037(4) -0.005(3) 0.006(3) -0.006(3)
C43 0.037(3) 0.031(3) 0.031(3) -0.004(3) 0.005(3) 0.003(3)
C44 0.045(4) 0.040(3) 0.027(3) 0.000(3) 0.017(3) 0.001(3)
C45 0.048(4) 0.041(4) 0.029(3) 0.004(3) 0.016(3) -0.002(3)
C46 0.072(5) 0.033(3) 0.027(3) 0.002(3) 0.014(3) -0.003(3)
C47 0.061(5) 0.039(4) 0.022(3) -0.001(3) -0.003(3) 0.015(3)
C48 0.041(4) 0.048(4) 0.037(4) 0.001(3) 0.002(3) 0.015(3)
C49 0.043(4) 0.039(4) 0.074(5) 0.012(4) 0.027(4) 0.009(3)
C50 0.041(4) 0.060(4) 0.041(4) 0.014(3) 0.015(3) 0.007(3)
C51 0.043(4) 0.033(3) 0.029(3) 0.003(3) 0.008(3) 0.006(3)
C52 0.045(4) 0.042(4) 0.046(4) 0.003(3) 0.031(3) 0.011(3)
C53 0.041(4) 0.037(3) 0.040(4) 0.003(3) 0.000(3) 0.000(3)
C54 0.043(4) 0.039(3) 0.043(4) 0.006(3) 0.015(3) 0.009(3)
C55 0.200(12) 0.062(5) 0.059(6) 0.024(5) 0.085(7) 0.062(7)
C56 0.066(6) 0.131(9) 0.039(5) -0.021(5) -0.007(4) 0.024(6)
C61 0.040(4) 0.062(5) 0.019(3) -0.005(3) 0.007(3) 0.003(3)
C62 0.054(4) 0.050(4) 0.030(4) -0.012(3) 0.008(3) 0.005(3)
C63 0.073(5) 0.035(4) 0.026(3) -0.010(3) 0.015(3) -0.007(3)
C64 0.056(5) 0.049(4) 0.031(4) -0.006(3) 0.007(3) -0.021(4)
C65 0.032(3) 0.048(4) 0.042(4) -0.001(3) 0.001(3) -0.012(3)
C66 0.037(4) 0.047(4) 0.034(4) 0.003(3) 0.005(3) -0.009(3)
C67 0.043(4) 0.043(4) 0.022(3) 0.007(3) 0.002(3) -0.007(3)
C68 0.041(4) 0.044(4) 0.028(3) 0.003(3) 0.007(3) -0.010(3)
C69 0.050(4) 0.037(4) 0.042(4) 0.002(3) 0.010(3) 0.007(3)
C70 0.043(4) 0.041(4) 0.051(4) 0.004(3) 0.014(3) -0.005(3)
C71 0.039(3) 0.034(4) 0.038(4) 0.004(3) 0.011(3) 0.003(3)
C72 0.045(4) 0.027(3) 0.040(4) -0.002(3) 0.008(3) 0.003(3)
C73 0.040(4) 0.039(3) 0.031(3) -0.004(3) 0.003(3) -0.001(3)
C74 0.032(3) 0.030(3) 0.031(3) 0.007(2) 0.001(3) 0.003(3)
C75 0.062(5) 0.059(5) 0.038(4) 0.001(3) -0.002(4) 0.017(4)
C76 0.047(4) 0.075(5) 0.042(4) 0.001(4) 0.013(4) 0.003(4)

loop_
_atom_type_symbol
_atom_type_description
_atom_type_scat_dispersion_real
_atom_type_scat_dispersion_imag
_atom_type_scat_source
C C 0.0033 0.0016 'International Tables Vol C Tables 4.2.6.8 and 6.1.1.4'
H H 0.0000 0.0000 'International Tables Vol C Tables 4.2.6.8 and 6.1.1.4'
O O 0.0106 0.0060 'International Tables Vol C Tables 4.2.6.8 and 6.1.1.4'
Rh Rh -1.1178 0.9187 'International Tables Vol C Tables 4.2.6.8 and 6.1.1.4'

loop_
_geom_angle_atom_site_label_1
_geom_angle_atom_site_label_2
_geom_angle_atom_site_label_3
_geom_angle
_geom_angle_site_symmetry_1
_geom_angle_site_symmetry_3
_geom_angle_publ_flag
C16 Rh1 C15 91.7(3) . . ?
C16 Rh1 C12 92.5(3) . . ?
C15 Rh1 C12 128.2(4) . . ?
C16 Rh1 C13 93.9(3) . . ?
C15 Rh1 C13 122.8(4) . . ?
C12 Rh1 C13 108.4(2) . . ?
C16 Rh1 C14 173.0(3) . . ?
C15 Rh1 C14 81.5(3) . . ?
C12 Rh1 C14 90.4(2) . . ?
C13 Rh1 C14 91.3(2) . . ?
C16 Rh1 Rh3 94.8(2) . . ?
C15 Rh1 Rh3 171.8(3) . . ?
C12 Rh1 Rh3 56.56(18) . . ?
C13 Rh1 Rh3 51.82(16) . . ?
C14 Rh1 Rh3 92.11(15) . . ?
C16 Rh1 Rh4 140.2(3) . . ?
C15 Rh1 Rh4 112.3(3) . . ?
C12 Rh1 Rh4 96.07(17) . . ?
C13 Rh1 Rh4 46.62(16) . . ?
C14 Rh1 Rh4 45.54(15) . . ?
Rh3 Rh1 Rh4 59.49(4) . . ?
C16 Rh1 Rh2 137.7(2) . . ?
C15 Rh1 Rh2 117.1(3) . . ?
C12 Rh1 Rh2 45.54(16) . . ?
C13 Rh1 Rh2 95.03(16) . . ?
C14 Rh1 Rh2 46.24(15) . . ?
Rh3 Rh1 Rh2 60.37(4) . . ?
Rh4 Rh1 Rh2 58.36(3) . . ?
C9 Rh2 C12 94.5(3) . . ?
C9 Rh2 C14 98.5(3) . . ?
C12 Rh2 C14 103.7(2) . . ?
C9 Rh2 C2 100.1(3) . . ?
C12 Rh2 C2 115.1(2) . . ?
C14 Rh2 C2 135.0(2) . . ?
C9 Rh2 C1 102.7(3) . . ?
C12 Rh2 C1 148.8(2) . . ?
C14 Rh2 C1 99.2(2) . . ?
C2 Rh2 C1 36.7(2) . . ?
C9 Rh2 Rh4 144.8(2) . . ?
C12 Rh2 Rh4 102.41(17) . . ?
C14 Rh2 Rh4 47.73(17) . . ?
C2 Rh2 Rh4 100.20(17) . . ?
C1 Rh2 Rh4 77.98(17) . . ?
C9 Rh2 Rh3 149.5(2) . . ?
C12 Rh2 Rh3 55.79(19) . . ?
C14 Rh2 Rh3 95.54(17) . . ?
C2 Rh2 Rh3 88.52(17) . . ?
C1 Rh2 Rh3 101.52(17) . . ?
Rh4 Rh2 Rh3 59.14(3) . . ?
C9 Rh2 Rh1 111.9(2) . . ?
C12 Rh2 Rh1 50.57(16) . . ?
C14 Rh2 Rh1 54.94(17) . . ?
C2 Rh2 Rh1 144.98(17) . . ?
C1 Rh2 Rh1 138.72(17) . . ?
Rh4 Rh2 Rh1 60.79(3) . . ?
Rh3 Rh2 Rh1 56.65(3) . . ?
C10 Rh3 C13 102.5(3) . . ?
C10 Rh3 C4 97.3(3) . . ?
C13 Rh3 C4 135.5(2) . . ?
C10 Rh3 C5 103.2(3) . . ?
C13 Rh3 C5 98.8(2) . . ?
C4 Rh3 C5 37.4(2) . . ?
C10 Rh3 C12 99.2(2) . . ?
C13 Rh3 C12 106.0(2) . . ?
C4 Rh3 C12 109.6(2) . . ?
C5 Rh3 C12 141.9(2) . . ?
C10 Rh3 Rh1 107.5(2) . . ?
C13 Rh3 Rh1 54.15(17) . . ?
C4 Rh3 Rh1 150.60(18) . . ?
C5 Rh3 Rh1 142.56(17) . . ?
C12 Rh3 Rh1 51.82(15) . . ?
C10 Rh3 Rh4 150.5(2) . . ?
C13 Rh3 Rh4 48.61(17) . . ?
C4 Rh3 Rh4 101.39(18) . . ?
C5 Rh3 Rh4 79.27(17) . . ?
C12 Rh3 Rh4 95.78(15) . . ?
Rh1 Rh3 Rh4 63.45(3) . . ?
C10 Rh3 Rh2 143.57(18) . . ?
C13 Rh3 Rh2 98.61(17) . . ?
C4 Rh3 Rh2 87.69(18) . . ?
C5 Rh3 Rh2 102.44(17) . . ?
C12 Rh3 Rh2 46.06(15) . . ?
Rh1 Rh3 Rh2 62.98(4) . . ?
Rh4 Rh3 Rh2 60.384(16) . . ?
C11 Rh4 C14 100.4(2) . . ?
C11 Rh4 C13 98.2(2) . . ?
C14 Rh4 C13 105.5(2) . . ?
C11 Rh4 C7 95.0(2) . . ?
C14 Rh4 C7 125.1(3) . . ?
C13 Rh4 C7 124.0(3) . . ?
C11 Rh4 C8 105.6(2) . . ?
C14 Rh4 C8 90.0(2) . . ?
C13 Rh4 C8 148.7(2) . . ?
C7 Rh4 C8 35.1(2) . . ?
C11 Rh4 C6 106.9(2) . . ?
C14 Rh4 C6 146.3(2) . . ?
C13 Rh4 C6 90.0(2) . . ?
C7 Rh4 C6 34.4(2) . . ?
C8 Rh4 C6 64.0(2) . . ?
C11 Rh4 Rh3 148.41(18) . . ?
C14 Rh4 Rh3 97.37(16) . . ?
C13 Rh4 Rh3 51.60(17) . . ?
C7 Rh4 Rh3 95.82(17) . . ?
C8 Rh4 Rh3 100.21(14) . . ?
C6 Rh4 Rh3 68.74(16) . . ?
C11 Rh4 Rh2 147.05(18) . . ?
C14 Rh4 Rh2 48.64(17) . . ?
C13 Rh4 Rh2 101.07(17) . . ?
C7 Rh4 Rh2 95.97(17) . . ?
C8 Rh4 Rh2 68.81(15) . . ?
C6 Rh4 Rh2 99.58(16) . . ?
Rh3 Rh4 Rh2 60.47(3) . . ?
C11 Rh4 Rh1 114.85(16) . . ?
C14 Rh4 Rh1 55.13(17) . . ?
C13 Rh4 Rh1 51.53(17) . . ?
C7 Rh4 Rh1 149.95(17) . . ?
C8 Rh4 Rh1 129.60(15) . . ?
C6 Rh4 Rh1 125.30(16) . . ?
Rh3 Rh4 Rh1 57.06(2) . . ?
Rh2 Rh4 Rh1 60.84(3) . . ?
C35 Rh5 C36 91.4(4) . . ?
C35 Rh5 C34 105.0(4) . . ?
C36 Rh5 C34 115.4(3) . . ?
C35 Rh5 C32 86.1(3) . . ?
C36 Rh5 C32 140.6(3) . . ?
C34 Rh5 C32 103.2(2) . . ?
C35 Rh5 C33 158.0(4) . . ?
C36 Rh5 C33 82.1(3) . . ?
C34 Rh5 C33 96.7(2) . . ?
C32 Rh5 C33 85.8(2) . . ?
C35 Rh5 Rh6 99.4(3) . . ?
C36 Rh5 Rh6 165.3(3) . . ?
C34 Rh5 Rh6 52.19(17) . . ?
C32 Rh5 Rh6 51.02(16) . . ?
C33 Rh5 Rh6 91.21(16) . . ?
C35 Rh5 Rh8 154.1(3) . . ?
C36 Rh5 Rh8 105.6(3) . . ?
C34 Rh5 Rh8 50.23(17) . . ?
C32 Rh5 Rh8 92.49(17) . . ?
C33 Rh5 Rh8 46.76(16) . . ?
Rh6 Rh5 Rh8 60.93(3) . . ?
C35 Rh5 Rh7 128.8(3) . . ?
C36 Rh5 Rh7 120.9(2) . . ?
C34 Rh5 Rh7 95.76(18) . . ?
C32 Rh5 Rh7 43.37(16) . . ?
C33 Rh5 Rh7 43.64(16) . . ?
Rh6 Rh5 Rh7 58.73(4) . . ?
Rh8 Rh5 Rh7 57.83(4) . . ?
C29 Rh6 C34 99.0(3) . . ?
C29 Rh6 C32 100.8(3) . . ?
C34 Rh6 C32 107.7(3) . . ?
C29 Rh6 C22 100.1(3) . . ?
C34 Rh6 C22 139.1(3) . . ?
C32 Rh6 C22 103.7(3) . . ?
C29 Rh6 C21 101.1(3) . . ?
C34 Rh6 C21 103.5(2) . . ?
C32 Rh6 C21 138.2(3) . . ?
C22 Rh6 C21 37.3(3) . . ?
C29 Rh6 Rh5 107.7(2) . . ?
C34 Rh6 Rh5 51.36(17) . . ?
C32 Rh6 Rh5 56.33(18) . . ?
C22 Rh6 Rh5 148.0(2) . . ?
C21 Rh6 Rh5 143.90(16) . . ?
C29 Rh6 Rh8 148.4(2) . . ?
C34 Rh6 Rh8 50.09(16) . . ?
C32 Rh6 Rh8 95.97(17) . . ?
C22 Rh6 Rh8 101.63(18) . . ?
C21 Rh6 Rh8 83.19(16) . . ?
Rh5 Rh6 Rh8 60.89(3) . . ?
C29 Rh6 Rh7 146.08(19) . . ?
C34 Rh6 Rh7 100.45(16) . . ?
C32 Rh6 Rh7 46.65(17) . . ?
C22 Rh6 Rh7 82.7(2) . . ?
C21 Rh6 Rh7 100.99(18) . . ?
Rh5 Rh6 Rh7 65.48(4) . . ?
Rh8 Rh6 Rh7 60.00(3) . . ?
C30 Rh7 C32 98.6(3) . . ?
C30 Rh7 C33 97.4(3) . . ?
C32 Rh7 C33 104.5(3) . . ?
C30 Rh7 C24 98.5(3) . . ?
C32 Rh7 C24 120.1(3) . . ?
C33 Rh7 C24 129.3(3) . . ?
C30 Rh7 C25 104.1(3) . . ?
C32 Rh7 C25 148.7(3) . . ?
C33 Rh7 C25 93.7(3) . . ?
C24 Rh7 C25 35.6(2) . . ?
C30 Rh7 C23 113.7(3) . . ?
C32 Rh7 C23 87.9(3) . . ?
C33 Rh7 C23 144.5(2) . . ?
C24 Rh7 C23 33.2(2) . . ?
C25 Rh7 C23 63.4(2) . . ?
C30 Rh7 Rh8 144.4(2) . . ?
C32 Rh7 Rh8 99.43(18) . . ?
C33 Rh7 Rh8 48.30(19) . . ?
C24 Rh7 Rh8 98.64(18) . . ?
C25 Rh7 Rh8 73.96(16) . . ?
C23 Rh7 Rh8 97.40(17) . . ?
C30 Rh7 Rh6 149.2(2) . . ?
C32 Rh7 Rh6 51.30(18) . . ?
C33 Rh7 Rh6 96.94(18) . . ?
C24 Rh7 Rh6 93.31(19) . . ?
C25 Rh7 Rh6 102.02(18) . . ?
C23 Rh7 Rh6 64.95(19) . . ?
Rh8 Rh7 Rh6 59.763(17) . . ?
C30 Rh7 Rh5 114.2(2) . . ?
C32 Rh7 Rh5 52.09(19) . . ?
C33 Rh7 Rh5 54.08(17) . . ?
C24 Rh7 Rh5 146.93(19) . . ?
C25 Rh7 Rh5 131.53(16) . . ?
C23 Rh7 Rh5 120.54(19) . . ?
Rh8 Rh7 Rh5 57.589(19) . . ?
Rh6 Rh7 Rh5 55.79(4) . . ?
C31 Rh8 C33 98.4(3) . . ?
C31 Rh8 C34 98.3(3) . . ?
C33 Rh8 C34 107.7(2) . . ?
C31 Rh8 C27 98.2(3) . . ?
C33 Rh8 C27 129.1(2) . . ?
C34 Rh8 C27 116.9(2) . . ?
C31 Rh8 C26 104.2(3) . . ?
C33 Rh8 C26 92.7(2) . . ?
C34 Rh8 C26 146.9(2) . . ?
C27 Rh8 C26 36.5(2) . . ?
C31 Rh8 C28 113.6(3) . . ?
C33 Rh8 C28 143.5(2) . . ?
C34 Rh8 C28 85.4(2) . . ?
C27 Rh8 C28 32.8(2) . . ?
C26 Rh8 C28 63.6(2) . . ?
C31 Rh8 Rh5 109.1(2) . . ?
C33 Rh8 Rh5 57.81(17) . . ?
C34 Rh8 Rh5 50.22(17) . . ?
C27 Rh8 Rh5 150.82(17) . . ?
C26 Rh8 Rh5 137.86(16) . . ?
C28 Rh8 Rh5 121.68(14) . . ?
C31 Rh8 Rh6 148.7(2) . . ?
C33 Rh8 Rh6 96.83(18) . . ?
C34 Rh8 Rh6 50.87(17) . . ?
C27 Rh8 Rh6 93.01(17) . . ?
C26 Rh8 Rh6 102.17(16) . . ?
C28 Rh8 Rh6 64.66(14) . . ?
Rh5 Rh8 Rh6 58.18(3) . . ?
C31 Rh8 Rh7 144.8(2) . . ?
C33 Rh8 Rh7 47.65(19) . . ?
C34 Rh8 Rh7 101.29(17) . . ?
C27 Rh8 Rh7 98.60(16) . . ?
C26 Rh8 Rh7 73.31(16) . . ?
C28 Rh8 Rh7 97.01(14) . . ?
Rh5 Rh8 Rh7 64.58(4) . . ?
Rh6 Rh8 Rh7 60.24(4) . . ?
C55 Rh9 C56 91.6(5) . . ?
C55 Rh9 C54 98.3(4) . . ?
C56 Rh9 C54 118.0(3) . . ?
C55 Rh9 C52 89.3(3) . . ?
C56 Rh9 C52 137.0(3) . . ?
C54 Rh9 C52 104.4(3) . . ?
C55 Rh9 C53 165.5(4) . . ?
C56 Rh9 C53 82.3(4) . . ?
C54 Rh9 C53 96.2(2) . . ?
C52 Rh9 C53 86.2(2) . . ?
C55 Rh9 Rh10 96.9(4) . . ?
C56 Rh9 Rh10 168.2(3) . . ?
C54 Rh9 Rh10 52.86(18) . . ?
C52 Rh9 Rh10 51.55(18) . . ?
C53 Rh9 Rh10 91.14(16) . . ?
C55 Rh9 Rh12 147.3(4) . . ?
C56 Rh9 Rh12 108.1(3) . . ?
C54 Rh9 Rh12 49.51(18) . . ?
C52 Rh9 Rh12 93.14(17) . . ?
C53 Rh9 Rh12 46.99(16) . . ?
Rh10 Rh9 Rh12 60.68(4) . . ?
C55 Rh9 Rh11 133.0(3) . . ?
C56 Rh9 Rh11 120.0(3) . . ?
C54 Rh9 Rh11 95.91(18) . . ?
C52 Rh9 Rh11 43.71(16) . . ?
C53 Rh9 Rh11 43.80(16) . . ?
Rh10 Rh9 Rh11 58.62(4) . . ?
Rh12 Rh9 Rh11 58.07(3) . . ?
C49 Rh10 C52 96.9(3) . . ?
C49 Rh10 C54 104.5(3) . . ?
C52 Rh10 C54 107.6(3) . . ?
C49 Rh10 C42 97.6(3) . . ?
C52 Rh10 C42 104.6(2) . . ?
C54 Rh10 C42 138.0(2) . . ?
C49 Rh10 C41 101.9(3) . . ?
C52 Rh10 C41 139.2(2) . . ?
C54 Rh10 C41 102.3(2) . . ?
C42 Rh10 C41 37.5(2) . . ?
C49 Rh10 Rh9 109.2(3) . . ?
C52 Rh10 Rh9 55.85(18) . . ?
C54 Rh10 Rh9 51.76(18) . . ?
C42 Rh10 Rh9 147.82(18) . . ?
C41 Rh10 Rh9 143.30(17) . . ?
C49 Rh10 Rh12 153.7(2) . . ?
C52 Rh10 Rh12 96.49(18) . . ?
C54 Rh10 Rh12 49.65(17) . . ?
C42 Rh10 Rh12 100.85(17) . . ?
C41 Rh10 Rh12 82.17(17) . . ?
Rh9 Rh10 Rh12 61.34(3) . . ?
C49 Rh10 Rh11 141.3(2) . . ?
C52 Rh10 Rh11 46.89(17) . . ?
C54 Rh10 Rh11 100.30(18) . . ?
C42 Rh10 Rh11 82.68(18) . . ?
C41 Rh10 Rh11 101.26(17) . . ?
Rh9 Rh10 Rh11 65.29(4) . . ?
Rh12 Rh10 Rh11 60.408(17) . . ?
C50 Rh11 C52 96.2(3) . . ?
C50 Rh11 C53 98.7(3) . . ?
C52 Rh11 C53 104.5(3) . . ?
C50 Rh11 C44 98.0(3) . . ?
C52 Rh11 C44 120.7(3) . . ?
C53 Rh11 C44 129.4(2) . . ?
C50 Rh11 C45 104.8(3) . . ?
C52 Rh11 C45 149.8(3) . . ?
C53 Rh11 C45 93.8(2) . . ?
C44 Rh11 C45 35.7(2) . . ?
C50 Rh11 C43 112.8(3) . . ?
C52 Rh11 C43 88.9(3) . . ?
C53 Rh11 C43 144.4(2) . . ?
C44 Rh11 C43 33.1(2) . . ?
C45 Rh11 C43 63.1(2) . . ?
C50 Rh11 Rh10 147.3(2) . . ?
C52 Rh11 Rh10 52.01(19) . . ?
C53 Rh11 Rh10 97.14(19) . . ?
C44 Rh11 Rh10 93.76(17) . . ?
C45 Rh11 Rh10 102.55(18) . . ?
C43 Rh11 Rh10 65.14(14) . . ?
C50 Rh11 Rh12 146.2(2) . . ?
C52 Rh11 Rh12 99.99(17) . . ?
C53 Rh11 Rh12 48.59(19) . . ?
C44 Rh11 Rh12 98.85(17) . . ?
C45 Rh11 Rh12 74.20(17) . . ?
C43 Rh11 Rh12 97.05(14) . . ?
Rh10 Rh11 Rh12 59.78(3) . . ?
C50 Rh11 Rh9 113.5(2) . . ?
C52 Rh11 Rh9 52.03(18) . . ?
C53 Rh11 Rh9 54.2(2) . . ?
C44 Rh11 Rh9 147.79(17) . . ?
C45 Rh11 Rh9 132.24(17) . . ?
C43 Rh11 Rh9 121.04(15) . . ?
Rh10 Rh11 Rh9 56.09(4) . . ?
Rh12 Rh11 Rh9 58.07(3) . . ?
C51 Rh12 C53 97.8(3) . . ?
C51 Rh12 C54 97.8(3) . . ?
C53 Rh12 C54 107.3(3) . . ?
C51 Rh12 C47 98.5(3) . . ?
C53 Rh12 C47 128.1(3) . . ?
C54 Rh12 C47 118.6(3) . . ?
C51 Rh12 C46 104.1(2) . . ?
C53 Rh12 C46 91.8(3) . . ?
C54 Rh12 C46 148.6(3) . . ?
C47 Rh12 C46 36.4(3) . . ?
C51 Rh12 C48 113.7(2) . . ?
C53 Rh12 C48 143.3(2) . . ?
C54 Rh12 C48 87.2(3) . . ?
C47 Rh12 C48 32.7(2) . . ?
C46 Rh12 C48 63.6(2) . . ?
C51 Rh12 Rh10 149.20(19) . . ?
C53 Rh12 Rh10 96.19(18) . . ?
C54 Rh12 Rh10 51.75(18) . . ?
C47 Rh12 Rh10 94.12(19) . . ?
C46 Rh12 Rh10 102.69(16) . . ?
C48 Rh12 Rh10 66.19(16) . . ?
C51 Rh12 Rh11 143.93(19) . . ?
C53 Rh12 Rh11 47.34(18) . . ?
C54 Rh12 Rh11 101.51(17) . . ?
C47 Rh12 Rh11 98.53(18) . . ?
C46 Rh12 Rh11 73.12(17) . . ?
C48 Rh12 Rh11 97.48(15) . . ?
Rh10 Rh12 Rh11 59.81(4) . . ?
C51 Rh12 Rh9 108.74(18) . . ?
C53 Rh12 Rh9 57.15(19) . . ?
C54 Rh12 Rh9 50.55(18) . . ?
C47 Rh12 Rh9 151.49(18) . . ?
C46 Rh12 Rh9 136.90(17) . . ?
C48 Rh12 Rh9 123.16(17) . . ?
Rh10 Rh12 Rh9 57.98(3) . . ?
Rh11 Rh12 Rh9 63.86(3) . . ?
C75 Rh13 C76 92.7(3) . . ?
C75 Rh13 C74 96.9(3) . . ?
C76 Rh13 C74 120.0(3) . . ?
C75 Rh13 C72 88.5(3) . . ?
C76 Rh13 C72 133.4(3) . . ?
C74 Rh13 C72 106.0(2) . . ?
C75 Rh13 C73 169.2(3) . . ?
C76 Rh13 C73 81.2(3) . . ?
C74 Rh13 C73 93.9(2) . . ?
C72 Rh13 C73 89.2(2) . . ?
C75 Rh13 Rh14 95.4(2) . . ?
C76 Rh13 Rh14 169.9(2) . . ?
C74 Rh13 Rh14 52.99(16) . . ?
C72 Rh13 Rh14 53.06(17) . . ?
C73 Rh13 Rh14 91.72(16) . . ?
C75 Rh13 Rh16 144.7(3) . . ?
C76 Rh13 Rh16 109.7(2) . . ?
C74 Rh13 Rh16 48.44(15) . . ?
C72 Rh13 Rh16 94.71(17) . . ?
C73 Rh13 Rh16 46.13(16) . . ?
Rh14 Rh13 Rh16 60.33(4) . . ?
C75 Rh13 Rh15 133.6(2) . . ?
C76 Rh13 Rh15 118.1(2) . . ?
C74 Rh13 Rh15 96.17(16) . . ?
C72 Rh13 Rh15 45.07(16) . . ?
C73 Rh13 Rh15 45.26(15) . . ?
Rh14 Rh13 Rh15 59.45(4) . . ?
Rh16 Rh13 Rh15 58.47(4) . . ?
C69 Rh14 C74 100.0(3) . . ?
C69 Rh14 C62 98.1(3) . . ?
C74 Rh14 C62 139.5(2) . . ?
C69 Rh14 C72 101.7(3) . . ?
C74 Rh14 C72 107.0(2) . . ?
C62 Rh14 C72 104.3(3) . . ?
C69 Rh14 C61 99.0(3) . . ?
C74 Rh14 C61 103.5(2) . . ?
C62 Rh14 C61 37.6(3) . . ?
C72 Rh14 C61 139.1(3) . . ?
C69 Rh14 Rh13 109.4(2) . . ?
C74 Rh14 Rh13 52.62(16) . . ?
C62 Rh14 Rh13 147.7(2) . . ?
C72 Rh14 Rh13 54.41(16) . . ?
C61 Rh14 Rh13 145.07(18) . . ?
C69 Rh14 Rh16 148.0(2) . . ?
C74 Rh14 Rh16 49.24(15) . . ?
C62 Rh14 Rh16 102.15(19) . . ?
C72 Rh14 Rh16 97.05(16) . . ?
C61 Rh14 Rh16 82.85(18) . . ?
Rh13 Rh14 Rh16 62.27(3) . . ?
C69 Rh14 Rh15 147.3(2) . . ?
C74 Rh14 Rh15 99.61(16) . . ?
C62 Rh14 Rh15 83.4(2) . . ?
C72 Rh14 Rh15 47.22(17) . . ?
C61 Rh14 Rh15 101.54(19) . . ?
Rh13 Rh14 Rh15 64.27(4) . . ?
Rh16 Rh14 Rh15 60.58(3) . . ?
C70 Rh15 C72 100.6(3) . . ?
C70 Rh15 C73 96.6(3) . . ?
C72 Rh15 C73 104.0(2) . . ?
C70 Rh15 C64 97.9(3) . . ?
C72 Rh15 C64 120.2(3) . . ?
C73 Rh15 C64 129.5(3) . . ?
C70 Rh15 C65 101.7(3) . . ?
C72 Rh15 C65 149.8(3) . . ?
C73 Rh15 C65 93.5(2) . . ?
C64 Rh15 C65 36.2(3) . . ?
C70 Rh15 C63 114.6(3) . . ?
C72 Rh15 C63 88.6(3) . . ?
C73 Rh15 C63 143.8(2) . . ?
C64 Rh15 C63 32.8(3) . . ?
C65 Rh15 C63 63.6(2) . . ?
C70 Rh15 Rh14 152.9(2) . . ?
C72 Rh15 Rh14 52.85(18) . . ?
C73 Rh15 Rh14 95.72(18) . . ?
C64 Rh15 Rh14 92.7(2) . . ?
C65 Rh15 Rh14 101.60(17) . . ?
C63 Rh15 Rh14 64.83(17) . . ?
C70 Rh15 Rh16 142.0(2) . . ?
C72 Rh15 Rh16 100.60(17) . . ?
C73 Rh15 Rh16 47.63(18) . . ?
C64 Rh15 Rh16 98.08(19) . . ?
C65 Rh15 Rh16 73.20(16) . . ?
C63 Rh15 Rh16 97.05(16) . . ?
Rh14 Rh15 Rh16 59.521(16) . . ?
C70 Rh15 Rh13 114.4(2) . . ?
C72 Rh15 Rh13 51.46(17) . . ?
C73 Rh15 Rh13 53.94(18) . . ?
C64 Rh15 Rh13 147.32(19) . . ?
C65 Rh15 Rh13 132.40(16) . . ?
C63 Rh15 Rh13 120.74(17) . . ?
Rh14 Rh15 Rh13 56.29(3) . . ?
Rh16 Rh15 Rh13 59.22(2) . . ?
C71 Rh16 C73 97.4(3) . . ?
C71 Rh16 C74 101.9(2) . . ?
C73 Rh16 C74 105.7(2) . . ?
C71 Rh16 C67 95.3(3) . . ?
C73 Rh16 C67 129.8(2) . . ?
C74 Rh16 C67 118.7(2) . . ?
C71 Rh16 C66 100.0(3) . . ?
C73 Rh16 C66 93.4(2) . . ?
C74 Rh16 C66 148.6(2) . . ?
C67 Rh16 C66 36.4(2) . . ?
C71 Rh16 C68 112.7(2) . . ?
C73 Rh16 C68 144.2(2) . . ?
C74 Rh16 C68 87.1(2) . . ?
C67 Rh16 C68 33.0(2) . . ?
C66 Rh16 C68 63.6(2) . . ?
C71 Rh16 Rh14 153.13(19) . . ?
C73 Rh16 Rh14 96.37(18) . . ?
C74 Rh16 Rh14 52.04(16) . . ?
C67 Rh16 Rh14 93.39(18) . . ?
C66 Rh16 Rh14 102.03(18) . . ?
C68 Rh16 Rh14 65.08(15) . . ?
C71 Rh16 Rh15 142.78(19) . . ?
C73 Rh16 Rh15 48.06(17) . . ?
C74 Rh16 Rh15 101.27(16) . . ?
C67 Rh16 Rh15 98.61(17) . . ?
C66 Rh16 Rh15 73.18(16) . . ?
C68 Rh16 Rh15 97.18(15) . . ?
Rh14 Rh16 Rh15 59.89(4) . . ?
C71 Rh16 Rh13 113.93(19) . . ?
C73 Rh16 Rh13 55.70(18) . . ?
C74 Rh16 Rh13 50.81(16) . . ?
C67 Rh16 Rh13 149.96(18) . . ?
C66 Rh16 Rh13 135.46(16) . . ?
C68 Rh16 Rh13 121.71(15) . . ?
Rh14 Rh16 Rh13 57.40(3) . . ?
Rh15 Rh16 Rh13 62.31(3) . . ?
C8 C1 C2 135.1(6) . . ?
C8 C1 Rh2 102.7(4) . . ?
C2 C1 Rh2 70.0(3) . . ?
C8 C1 H1 108(5) . . ?
C2 C1 H1 115(5) . . ?
Rh2 C1 H1 115(5) . . ?
C3 C2 C1 133.7(6) . . ?
C3 C2 Rh2 93.9(4) . . ?
C1 C2 Rh2 73.3(3) . . ?
C3 C2 H2 110(4) . . ?
C1 C2 H2 116(4) . . ?
Rh2 C2 H2 110(4) . . ?
C4 C3 C2 136.4(6) . . ?
C4 C3 H3 109(3) . . ?
C2 C3 H3 114(3) . . ?
C3 C4 C5 134.1(6) . . ?
C3 C4 Rh3 96.8(4) . . ?
C5 C4 Rh3 73.1(4) . . ?
C3 C4 H4 110(5) . . ?
C5 C4 H4 115(5) . . ?
Rh3 C4 H4 112(5) . . ?
C6 C5 C4 134.0(6) . . ?
C6 C5 Rh3 104.0(4) . . ?
C4 C5 Rh3 69.5(4) . . ?
C6 C5 H5 112(3) . . ?
C4 C5 H5 113(3) . . ?
Rh3 C5 H5 108(3) . . ?
C7 C6 C5 135.5(6) . . ?
C7 C6 Rh4 62.0(3) . . ?
C5 C6 Rh4 107.3(4) . . ?
C7 C6 H6 113(4) . . ?
C5 C6 H6 111(4) . . ?
Rh4 C6 H6 109(4) . . ?
C6 C7 C8 134.5(6) . . ?
C6 C7 Rh4 83.6(4) . . ?
C8 C7 Rh4 81.5(4) . . ?
C6 C7 H7 116(4) . . ?
C8 C7 H7 109(4) . . ?
Rh4 C7 H7 110(4) . . ?
C1 C8 C7 134.2(6) . . ?
C1 C8 Rh4 109.6(4) . . ?
C7 C8 Rh4 63.4(3) . . ?
C1 C8 H8 112(3) . . ?
C7 C8 H8 113(3) . . ?
Rh4 C8 H8 112(3) . . ?
O1 C9 Rh2 173.1(6) . . ?
O2 C10 Rh3 177.2(7) . . ?
O3 C11 Rh4 177.8(5) . . ?
O4 C12 Rh2 137.5(5) . . ?
O4 C12 Rh1 132.7(5) . . ?
Rh2 C12 Rh1 83.9(2) . . ?
O4 C12 Rh3 127.9(5) . . ?
Rh2 C12 Rh3 78.2(2) . . ?
Rh1 C12 Rh3 71.62(18) . . ?
O5 C13 Rh4 135.1(5) . . ?
O5 C13 Rh3 132.5(5) . . ?
Rh4 C13 Rh3 79.8(2) . . ?
O5 C13 Rh1 130.9(5) . . ?
Rh4 C13 Rh1 81.9(2) . . ?
Rh3 C13 Rh1 74.0(2) . . ?
O6 C14 Rh4 134.2(5) . . ?
O6 C14 Rh2 132.3(5) . . ?
Rh4 C14 Rh2 83.6(2) . . ?
O6 C14 Rh1 127.9(5) . . ?
Rh4 C14 Rh1 79.3(2) . . ?
Rh2 C14 Rh1 78.81(19) . . ?
O7 C15 Rh1 177.8(9) . . ?
O8 C16 Rh1 179.8(9) . . ?
C28 C21 C22 134.8(6) . . ?
C28 C21 Rh6 100.9(4) . . ?
C22 C21 Rh6 71.0(4) . . ?
C28 C21 H21 109.3(6) . . ?
C22 C21 H21 115.6(6) . . ?
Rh6 C21 H21 107.1(5) . . ?
C23 C22 C21 133.7(6) . . ?
C23 C22 Rh6 101.2(5) . . ?
C21 C22 Rh6 71.7(4) . . ?
C23 C22 H22 107(4) . . ?
C21 C22 H22 119(4) . . ?
Rh6 C22 H22 109(4) . . ?
C22 C23 C24 135.9(6) . . ?
C22 C23 Rh7 108.6(5) . . ?
C24 C23 Rh7 59.7(4) . . ?
C22 C23 H23 111(3) . . ?
C24 C23 H23 113(3) . . ?
Rh7 C23 H23 107(3) . . ?
C25 C24 C23 134.0(7) . . ?
C25 C24 Rh7 76.8(4) . . ?
C23 C24 Rh7 87.1(4) . . ?
C25 C24 H24 111(4) . . ?
C23 C24 H24 115(4) . . ?
Rh7 C24 H24 104(4) . . ?
C24 C25 C26 134.8(7) . . ?
C24 C25 Rh7 67.6(4) . . ?
C26 C25 Rh7 105.1(4) . . ?
C24 C25 H25 113(4) . . ?
C26 C25 H25 112(4) . . ?
Rh7 C25 H25 108(4) . . ?
C27 C26 C25 134.1(6) . . ?
C27 C26 Rh8 67.0(3) . . ?
C25 C26 Rh8 107.6(4) . . ?
C27 C26 H26 111(4) . . ?
C25 C26 H26 113(4) . . ?
Rh8 C26 H26 107(4) . . ?
C28 C27 C26 133.9(6) . . ?
C28 C27 Rh8 89.2(4) . . ?
C26 C27 Rh8 76.5(4) . . ?
C28 C27 H27 107(4) . . ?
C26 C27 H27 119(4) . . ?
Rh8 C27 H27 114(4) . . ?
C21 C28 C27 136.0(6) . . ?
C21 C28 Rh8 108.4(4) . . ?
C27 C28 Rh8 58.0(3) . . ?
C21 C28 H28 115(4) . . ?
C27 C28 H28 109(4) . . ?
Rh8 C28 H28 114(4) . . ?
O11 C29 Rh6 174.9(6) . . ?
O12 C30 Rh7 175.0(8) . . ?
O13 C31 Rh8 175.2(7) . . ?
O14 C32 Rh7 137.5(5) . . ?
O14 C32 Rh6 131.0(5) . . ?
Rh7 C32 Rh6 82.0(2) . . ?
O14 C32 Rh5 126.3(5) . . ?
Rh7 C32 Rh5 84.5(2) . . ?
Rh6 C32 Rh5 72.65(19) . . ?
O15 C33 Rh7 134.2(5) . . ?
O15 C33 Rh8 132.5(5) . . ?
Rh7 C33 Rh8 84.1(2) . . ?
O15 C33 Rh5 127.2(5) . . ?
Rh7 C33 Rh5 82.3(2) . . ?
Rh8 C33 Rh5 75.4(2) . . ?
O16 C34 Rh5 136.0(5) . . ?
O16 C34 Rh8 132.9(5) . . ?
Rh5 C34 Rh8 79.6(2) . . ?
O16 C34 Rh6 130.3(5) . . ?
Rh5 C34 Rh6 76.4(2) . . ?
Rh8 C34 Rh6 79.0(2) . . ?
O17 C35 Rh5 178.4(10) . . ?
O18 C36 Rh5 177.5(9) . . ?
C48 C41 C42 132.8(6) . . ?
C48 C41 Rh10 101.7(4) . . ?
C42 C41 Rh10 69.4(4) . . ?
C48 C41 H41 106(4) . . ?
C42 C41 H41 121(4) . . ?
Rh10 C41 H41 111(4) . . ?
C43 C42 C41 134.5(6) . . ?
C43 C42 Rh10 101.5(4) . . ?
C41 C42 Rh10 73.1(4) . . ?
C43 C42 H42 119(5) . . ?
C41 C42 H42 105(5) . . ?
Rh10 C42 H42 110(5) . . ?
C44 C43 C42 136.5(6) . . ?
C44 C43 Rh11 60.3(3) . . ?
C42 C43 Rh11 107.9(4) . . ?
C44 C43 H43 113(4) . . ?
C42 C43 H43 109(4) . . ?
Rh11 C43 H43 117(4) . . ?
C43 C44 C45 133.1(6) . . ?
C43 C44 Rh11 86.5(4) . . ?
C45 C44 Rh11 77.3(4) . . ?
C43 C44 H44 113(4) . . ?
C45 C44 H44 114(4) . . ?
Rh11 C44 H44 107(4) . . ?
C44 C45 C46 135.7(7) . . ?
C44 C45 Rh11 67.1(4) . . ?
C46 C45 Rh11 105.3(4) . . ?
C44 C45 H45 111(4) . . ?
C46 C45 H45 113(4) . . ?
Rh11 C45 H45 103(4) . . ?
C45 C46 C47 133.4(6) . . ?
C45 C46 Rh12 107.3(4) . . ?
C47 C46 Rh12 66.4(4) . . ?
C45 C46 H46 114(3) . . ?
C47 C46 H46 112(3) . . ?
Rh12 C46 H46 103(3) . . ?
C48 C47 C46 134.1(6) . . ?
C48 C47 Rh12 87.8(4) . . ?
C46 C47 Rh12 77.1(4) . . ?
C48 C47 H47 112(4) . . ?
C46 C47 H47 114(4) . . ?
Rh12 C47 H47 104(4) . . ?
C47 C48 C41 136.9(7) . . ?
C47 C48 Rh12 59.5(4) . . ?
C41 C48 Rh12 107.8(4) . . ?
C47 C48 H48 110(4) . . ?
C41 C48 H48 113(4) . . ?
Rh12 C48 H48 113(4) . . ?
O21 C49 Rh10 175.4(7) . . ?
O22 C50 Rh11 172.2(6) . . ?
O23 C51 Rh12 174.1(6) . . ?
O24 C52 Rh11 137.8(5) . . ?
O24 C52 Rh10 130.8(5) . . ?
Rh11 C52 Rh10 81.1(2) . . ?
O24 C52 Rh9 127.2(5) . . ?
Rh11 C52 Rh9 84.3(2) . . ?
Rh10 C52 Rh9 72.60(19) . . ?
O25 C53 Rh11 134.7(6) . . ?
O25 C53 Rh12 133.0(5) . . ?
Rh11 C53 Rh12 84.1(2) . . ?
O25 C53 Rh9 125.8(5) . . ?
Rh11 C53 Rh9 82.0(2) . . ?
Rh12 C53 Rh9 75.9(2) . . ?
O26 C54 Rh12 134.6(5) . . ?
O26 C54 Rh9 134.2(6) . . ?
Rh12 C54 Rh9 79.9(2) . . ?
O26 C54 Rh10 131.1(6) . . ?
Rh12 C54 Rh10 78.6(2) . . ?
Rh9 C54 Rh10 75.4(2) . . ?
O27 C55 Rh9 176.8(13) . . ?
O28 C56 Rh9 178.2(11) . . ?
C68 C61 C62 135.1(7) . . ?
C68 C61 Rh14 101.6(4) . . ?
C62 C61 Rh14 70.7(4) . . ?
C68 C61 H61 117(5) . . ?
C62 C61 H61 106(5) . . ?
Rh14 C61 H61 110(5) . . ?
C61 C62 C63 133.0(7) . . ?
C61 C62 Rh14 71.7(4) . . ?
C63 C62 Rh14 101.5(4) . . ?
C61 C62 H62 110(3) . . ?
C63 C62 H62 115(3) . . ?
Rh14 C62 H62 111(3) . . ?
C64 C63 C62 135.6(7) . . ?
C64 C63 Rh15 59.4(4) . . ?
C62 C63 Rh15 107.9(4) . . ?
C64 C63 H63 114(4) . . ?
C62 C63 H63 110(4) . . ?
Rh15 C63 H63 112(4) . . ?
C63 C64 C65 134.5(7) . . ?
C63 C64 Rh15 87.8(4) . . ?
C65 C64 Rh15 76.4(4) . . ?
C63 C64 H64 119(4) . . ?
C65 C64 H64 106(4) . . ?
Rh15 C64 H64 104(4) . . ?
C66 C65 C64 134.5(7) . . ?
C66 C65 Rh15 106.4(4) . . ?
C64 C65 Rh15 67.4(4) . . ?
C66 C65 H65 109(4) . . ?
C64 C65 H65 113(4) . . ?
Rh15 C65 H65 116(4) . . ?
C65 C66 C67 134.5(7) . . ?
C65 C66 Rh16 107.2(5) . . ?
C67 C66 Rh16 67.0(3) . . ?
C65 C66 H66 111(4) . . ?
C67 C66 H66 114(4) . . ?
Rh16 C66 H66 102(4) . . ?
C68 C67 C66 133.5(6) . . ?
C68 C67 Rh16 88.2(4) . . ?
C66 C67 Rh16 76.6(4) . . ?
C68 C67 H67 108(4) . . ?
C66 C67 H67 118(4) . . ?
Rh16 C67 H67 115(4) . . ?
C67 C68 C61 136.4(6) . . ?
C67 C68 Rh16 58.8(3) . . ?
C61 C68 Rh16 108.0(4) . . ?
C67 C68 H68 107(3) . . ?
C61 C68 H68 116(3) . . ?
Rh16 C68 H68 114(3) . . ?
O31 C69 Rh14 176.8(6) . . ?
O32 C70 Rh15 174.5(7) . . ?
O33 C71 Rh16 177.4(6) . . ?
O34 C72 Rh15 137.6(5) . . ?
O34 C72 Rh14 129.9(5) . . ?
Rh15 C72 Rh14 79.9(2) . . ?
O34 C72 Rh13 129.8(5) . . ?
Rh15 C72 Rh13 83.5(2) . . ?
Rh14 C72 Rh13 72.52(18) . . ?
O35 C73 Rh16 133.6(5) . . ?
O35 C73 Rh15 131.9(5) . . ?
Rh16 C73 Rh15 84.3(2) . . ?
O35 C73 Rh13 128.0(5) . . ?
Rh16 C73 Rh13 78.2(2) . . ?
Rh15 C73 Rh13 80.8(2) . . ?
O36 C74 Rh16 135.6(5) . . ?
O36 C74 Rh13 133.5(5) . . ?
Rh16 C74 Rh13 80.7(2) . . ?
O36 C74 Rh14 130.6(5) . . ?
Rh16 C74 Rh14 78.7(2) . . ?
Rh13 C74 Rh14 74.39(19) . . ?
O37 C75 Rh13 179.0(8) . . ?
O38 C76 Rh13 178.2(8) . . ?

loop_
_geom_bond_atom_site_label_1
_geom_bond_atom_site_label_2
_geom_bond_distance
_geom_bond_site_symmetry_2
_geom_bond_publ_flag
Rh1 C16 1.852(7) . ?
Rh1 C15 1.901(9) . ?
Rh1 C12 2.191(6) . ?
Rh1 C13 2.229(6) . ?
Rh1 C14 2.353(6) . ?
Rh1 Rh3 2.6443(14) . ?
Rh1 Rh4 2.8187(14) . ?
Rh1 Rh2 2.8201(14) . ?
Rh2 C9 1.913(7) . ?
Rh2 C12 2.024(6) . ?
Rh2 C14 2.076(6) . ?
Rh2 C2 2.241(6) . ?
Rh2 C1 2.285(6) . ?
Rh2 Rh4 2.7493(12) . ?
Rh2 Rh3 2.7517(14) . ?
Rh3 C10 1.891(6) . ?
Rh3 C13 2.162(6) . ?
Rh3 C4 2.205(6) . ?
Rh3 C5 2.252(6) . ?
Rh3 C12 2.325(7) . ?
Rh3 Rh4 2.7148(14) . ?
Rh4 C11 1.921(6) . ?
Rh4 C14 2.047(6) . ?
Rh4 C13 2.069(6) . ?
Rh4 C7 2.194(6) . ?
Rh4 C8 2.426(6) . ?
Rh4 C6 2.468(6) . ?
Rh5 C35 1.852(8) . ?
Rh5 C36 1.890(8) . ?
Rh5 C34 2.133(6) . ?
Rh5 C32 2.314(7) . ?
Rh5 C33 2.386(6) . ?
Rh5 Rh6 2.6542(14) . ?
Rh5 Rh8 2.7292(13) . ?
Rh5 Rh7 2.9198(16) . ?
Rh6 C29 1.903(7) . ?
Rh6 C34 2.157(6) . ?
Rh6 C32 2.162(6) . ?
Rh6 C22 2.224(7) . ?
Rh6 C21 2.233(6) . ?
Rh6 Rh8 2.7301(12) . ?
Rh6 Rh7 2.7431(14) . ?
Rh7 C30 1.917(7) . ?
Rh7 C32 2.014(6) . ?
Rh7 C33 2.033(7) . ?
Rh7 C24 2.222(6) . ?
Rh7 C25 2.340(6) . ?
Rh7 C23 2.570(7) . ?
Rh7 Rh8 2.7366(14) . ?
Rh8 C31 1.914(6) . ?
Rh8 C33 2.054(7) . ?
Rh8 C34 2.133(6) . ?
Rh8 C27 2.201(6) . ?
Rh8 C26 2.324(6) . ?
Rh8 C28 2.596(6) . ?
Rh9 C55 1.846(9) . ?
Rh9 C56 1.881(10) . ?
Rh9 C54 2.153(7) . ?
Rh9 C52 2.300(6) . ?
Rh9 C53 2.378(7) . ?
Rh9 Rh10 2.6525(14) . ?
Rh9 Rh12 2.7451(13) . ?
Rh9 Rh11 2.9035(14) . ?
Rh10 C49 1.885(7) . ?
Rh10 C52 2.177(7) . ?
Rh10 C54 2.185(7) . ?
Rh10 C42 2.202(7) . ?
Rh10 C41 2.251(6) . ?
Rh10 Rh12 2.7275(14) . ?
Rh10 Rh11 2.7285(14) . ?
Rh11 C50 1.899(7) . ?
Rh11 C52 2.016(6) . ?
Rh11 C53 2.029(7) . ?
Rh11 C44 2.222(6) . ?
Rh11 C45 2.354(6) . ?
Rh11 C43 2.553(6) . ?
Rh11 Rh12 2.7448(12) . ?
Rh12 C51 1.911(6) . ?
Rh12 C53 2.070(7) . ?
Rh12 C54 2.120(7) . ?
Rh12 C47 2.215(6) . ?
Rh12 C46 2.355(7) . ?
Rh12 C48 2.567(7) . ?
Rh13 C75 1.865(8) . ?
Rh13 C76 1.891(8) . ?
Rh13 C74 2.181(6) . ?
Rh13 C72 2.254(6) . ?
Rh13 C73 2.344(6) . ?
Rh13 Rh14 2.6436(13) . ?
Rh13 Rh16 2.7776(14) . ?
Rh13 Rh15 2.8628(15) . ?
Rh14 C69 1.894(7) . ?
Rh14 C74 2.192(6) . ?
Rh14 C62 2.202(7) . ?
Rh14 C72 2.215(6) . ?
Rh14 C61 2.217(6) . ?
Rh14 Rh16 2.7264(12) . ?
Rh14 Rh15 2.7367(14) . ?
Rh15 C70 1.918(7) . ?
Rh15 C72 2.040(6) . ?
Rh15 C73 2.060(6) . ?
Rh15 C64 2.222(7) . ?
Rh15 C65 2.339(7) . ?
Rh15 C63 2.579(6) . ?
Rh15 Rh16 2.7557(14) . ?
Rh16 C71 1.920(6) . ?
Rh16 C73 2.046(7) . ?
Rh16 C74 2.106(6) . ?
Rh16 C67 2.204(6) . ?
Rh16 C66 2.330(7) . ?
Rh16 C68 2.575(6) . ?
O1 C9 1.123(8) . ?
O2 C10 1.117(8) . ?
O3 C11 1.122(7) . ?
O4 C12 1.158(7) . ?
O5 C13 1.164(7) . ?
O6 C14 1.159(7) . ?
O7 C15 1.135(10) . ?
O8 C16 1.143(9) . ?
O11 C29 1.135(8) . ?
O12 C30 1.114(8) . ?
O13 C31 1.120(8) . ?
O14 C32 1.178(7) . ?
O15 C33 1.170(7) . ?
O16 C34 1.171(7) . ?
O17 C35 1.135(9) . ?
O18 C36 1.122(9) . ?
O21 C49 1.134(8) . ?
O22 C50 1.137(8) . ?
O23 C51 1.123(7) . ?
O24 C52 1.175(7) . ?
O25 C53 1.163(8) . ?
O26 C54 1.151(7) . ?
O27 C55 1.128(11) . ?
O28 C56 1.147(11) . ?
O31 C69 1.133(8) . ?
O32 C70 1.119(8) . ?
O33 C71 1.116(7) . ?
O34 C72 1.167(7) . ?
O35 C73 1.169(7) . ?
O36 C74 1.149(7) . ?
O37 C75 1.133(9) . ?
O38 C76 1.143(9) . ?
C1 C8 1.408(9) . ?
C1 C2 1.424(9) . ?
C1 H1 0.81(6) . ?
C2 C3 1.404(9) . ?
C2 H2 0.87(6) . ?
C3 C4 1.403(9) . ?
C3 H3 0.97(5) . ?
C4 C5 1.432(9) . ?
C4 H4 0.75(6) . ?
C5 C6 1.413(9) . ?
C5 H5 1.00(6) . ?
C6 C7 1.403(9) . ?
C6 H6 0.90(6) . ?
C7 C8 1.411(9) . ?
C7 H7 0.92(6) . ?
C8 H8 1.00(5) . ?
C21 C28 1.400(9) . ?
C21 C22 1.424(10) . ?
C21 H21 0.975(6) . ?
C22 C23 1.411(11) . ?
C22 H22 0.84(6) . ?
C23 C24 1.410(10) . ?
C23 H23 0.97(6) . ?
C24 C25 1.400(9) . ?
C24 H24 0.89(6) . ?
C25 C26 1.422(9) . ?
C25 H25 0.95(6) . ?
C26 C27 1.422(9) . ?
C26 H26 0.88(6) . ?
C27 C28 1.407(9) . ?
C27 H27 0.92(7) . ?
C28 H28 0.98(6) . ?
C41 C48 1.418(10) . ?
C41 C42 1.433(9) . ?
C41 H41 1.08(7) . ?
C42 C43 1.419(9) . ?
C42 H42 0.86(7) . ?
C43 C44 1.398(9) . ?
C43 H43 0.91(7) . ?
C44 C45 1.407(9) . ?
C44 H44 1.08(8) . ?
C45 C46 1.421(9) . ?
C45 H45 0.88(6) . ?
C46 C47 1.435(10) . ?
C46 H46 1.03(5) . ?
C47 C48 1.388(10) . ?
C47 H47 0.94(7) . ?
C48 H48 1.00(6) . ?
C61 C68 1.407(9) . ?
C61 C62 1.424(10) . ?
C61 H61 0.84(7) . ?
C62 C63 1.427(10) . ?
C62 H62 0.98(5) . ?
C63 C64 1.399(11) . ?
C63 H63 0.93(7) . ?
C64 C65 1.422(10) . ?
C64 H64 0.83(6) . ?
C65 C66 1.405(9) . ?
C65 H65 0.90(6) . ?
C66 C67 1.422(9) . ?
C66 H66 0.94(6) . ?
C67 C68 1.401(9) . ?
C67 H67 0.91(6) . ?
C68 H68 1.00(6) . ?
